data_1575102
loop_
_publ_author_name
'Guan, Yu-Tao'
'Ji, Heng'
'Yang, Ju'
'Yu, Sai-Sai'
'Liu, Ming'

_publ_section_title
;
 Construction of helicates based on six-coordinated silicon centres.
;
_journal_issue 32
_journal_name_full 'Chemical science'
_journal_page_first 14448
_journal_page_last 14454
_journal_paper_doi 10.1039/d5sc03271g
_journal_volume 16
_journal_year 2025
_chemical_absolute_configuration unk
_chemical_formula_moiety 'C92 H94 N6 Na4 O33 S3 Si2 [2(C4H10O)]'
_chemical_formula_sum 'C92 H94 N6 Na4 O33 S3 Si2'
_chemical_formula_weight 2056.05
_space_group_crystal_system trigonal
_space_group_IT_number 159
_space_group_name_Hall 'P 3 -2c'
_space_group_name_H-M_alt 'P 3 1 c'
_atom_sites_solution_hydrogens mixed
_atom_sites_solution_primary direct
_audit_block_doi 10.5517/ccdc.csd.cc2n51fb
_audit_creation_method
;FinalCif V113 by Daniel Kratzert, Freiburg 2025,
https://dkratzert.de/finalcif.html
;
_audit_update_record
;
2025-07-08 deposited with the CCDC.	2025-07-14 downloaded from the CCDC.
;
_cell_angle_alpha 90
_cell_angle_beta 90
_cell_angle_gamma 120
_cell_formula_units_Z 2
_cell_length_a 15.2692(2)
_cell_length_b 15.2692(2)
_cell_length_c 28.4569(7)
_cell_measurement_reflns_used 9994
_cell_measurement_temperature 150(2)
_cell_measurement_theta_max 66.239
_cell_measurement_theta_min 3.106
_cell_volume 5745.80(18)
_computing_cell_refinement 'SAINT V8.41'
_computing_data_collection 'Bruker BIS 8.5.0.27'
_computing_data_reduction 'SAINT V8.41'
_computing_structure_refinement 'SHELXL-2019/2 (Sheldrick, 2019)'
_computing_structure_solution 'SHELXT 2018/2 (Sheldrick, 2018)'
_diffrn_ambient_environment N~2~
_diffrn_ambient_temperature 150(2)
_diffrn_detector CPAD
_diffrn_detector_area_resol_mean 7.41
_diffrn_detector_type 'Bruker PHOTON III'
_diffrn_measured_fraction_theta_full 0.999
_diffrn_measured_fraction_theta_max 0.999
_diffrn_measurement_device 'three-circle diffractometer'
_diffrn_measurement_device_type 'Bruker D8 VENTURE dual wavelength Mo/Cu'
_diffrn_measurement_method '\w and \f scans'
_diffrn_measurement_specimen_support 'MiTeGen micromount'
_diffrn_radiation_monochromator 'mirror optics'
_diffrn_radiation_probe x-ray
_diffrn_radiation_type CuK\a
_diffrn_radiation_wavelength 1.54178
_diffrn_reflns_av_R_equivalents 0.0729
_diffrn_reflns_av_unetI/netI 0.0379
_diffrn_reflns_Laue_measured_fraction_full 0.999
_diffrn_reflns_Laue_measured_fraction_max 0.999
_diffrn_reflns_limit_h_max 17
_diffrn_reflns_limit_h_min -17
_diffrn_reflns_limit_k_max 18
_diffrn_reflns_limit_k_min -18
_diffrn_reflns_limit_l_max 33
_diffrn_reflns_limit_l_min -33
_diffrn_reflns_number 45854
_diffrn_reflns_point_group_measured_fraction_full 0.997
_diffrn_reflns_point_group_measured_fraction_max 0.996
_diffrn_reflns_theta_full 66.608
_diffrn_reflns_theta_max 66.608
_diffrn_reflns_theta_min 3.106
_diffrn_source 'microfocus sealed X-ray tube'
_diffrn_source_type 'Incoatec I\ms'
_exptl_absorpt_coefficient_mu 1.560
_exptl_crystal_colour yellow
_exptl_crystal_density_diffrn 1.188
_exptl_crystal_description block
_exptl_crystal_F_000 2144
_exptl_crystal_size_max 0.12
_exptl_crystal_size_mid 0.1
_exptl_crystal_size_min 0.1
_refine_diff_density_max 0.791
_refine_diff_density_min -0.353
_refine_diff_density_rms 0.093
_refine_ls_abs_structure_details
;
 Refined as an inversion twin.
;
_refine_ls_abs_structure_Flack 0.36(4)
_refine_ls_extinction_method none
_refine_ls_goodness_of_fit_ref 1.037
_refine_ls_hydrogen_treatment constr
_refine_ls_matrix_type full
_refine_ls_number_parameters 424
_refine_ls_number_reflns 6764
_refine_ls_number_restraints 291
_refine_ls_restrained_S_all 1.039
_refine_ls_R_factor_all 0.0770
_refine_ls_R_factor_gt 0.0722
_refine_ls_shift/su_max 0.009
_refine_ls_shift/su_mean 0.000
_refine_ls_structure_factor_coef Fsqd
_refine_ls_weighting_details 'w=1/[\s^2^(Fo^2^)+(0.1653P)^2^+1.1271P] where P=(Fo^2^+2Fc^2^)/3'
_refine_ls_weighting_scheme calc
_refine_ls_wR_factor_gt 0.2028
_refine_ls_wR_factor_ref 0.2094
_reflns_Friedel_coverage 0.990
_reflns_Friedel_fraction_full 0.994
_reflns_Friedel_fraction_max 0.993
_reflns_number_gt 6149
_reflns_number_total 6764
_reflns_threshold_expression 'I > 2\s(I)'
_cod_data_source_file d5sc03271g2.cif
_cod_data_source_block cu_xr2024023_83_01_gyt_2024102_a_sq
_cod_depositor_comments 'Adding full bibliography for 1575099--1575105.cif.'
_cod_original_cell_volume 5745.8(2)
_cod_database_code 1575102
_shelx_shelxl_version_number 2019/2
_shelx_space_group_comment
;
The symmetry employed for this shelxl refinement is uniquely defined
by the following loop, which should always be used as a source of
symmetry information in preference to the above space-group names.
They are only intended as comments.
;
_diffrn_measurement_ambient_temperature_device_make 'Oxford Cryostream 800'

loop_
_space_group_symop_operation_xyz
'x, y, z'
'-y, x-y, z'
'-x+y, -x, z'
'y, x, z+1/2'
'x-y, -y, z+1/2'
'-x, -x+y, z+1/2'

loop_
_atom_site_label
_atom_site_type_symbol
_atom_site_fract_x
_atom_site_fract_y
_atom_site_fract_z
_atom_site_U_iso_or_equiv
_atom_site_adp_type
_atom_site_occupancy
_atom_site_site_symmetry_order
_atom_site_calc_flag
_atom_site_refinement_flags_posn
_atom_site_refinement_flags_adp
_atom_site_refinement_flags_occupancy
_atom_site_disorder_assembly
_atom_site_disorder_group
C1 C 0.0569(5) 0.5164(5) 0.7738(2) 0.0509(14) Uani 1 1 d . U . . .
C2 C 0.1472(5) 0.5601(5) 0.8011(2) 0.0482(13) Uani 1 1 d . U . . .
C3 C 0.1543(5) 0.5120(5) 0.8418(2) 0.0515(14) Uani 1 1 d . U . . .
C4 C 0.0737(6) 0.4199(5) 0.8557(3) 0.0587(16) Uani 1 1 d . U . . .
H4 H 0.077499 0.387661 0.883587 0.070 Uiso 1 1 calc R U . . .
C5 C -0.0118(7) 0.3764(6) 0.8284(3) 0.068(2) Uani 1 1 d . U . . .
H5 H -0.065795 0.311655 0.837058 0.082 Uiso 1 1 calc R U . . .
C6 C -0.0232(5) 0.4226(5) 0.7887(3) 0.0581(16) Uani 1 1 d . U . . .
H6 H -0.084848 0.390900 0.771564 0.070 Uiso 1 1 calc R U . . .
C7 C 0.0440(5) 0.5691(5) 0.7332(2) 0.0553(15) Uani 1 1 d . U . . .
C8 C 0.1269(5) 0.7353(5) 0.6927(2) 0.0534(14) Uani 1 1 d . U . . .
C9 C 0.0478(5) 0.7234(6) 0.6633(3) 0.0601(17) Uani 1 1 d . U . . .
H9 H -0.017713 0.665639 0.666115 0.072 Uiso 1 1 calc R U . . .
C10 C 0.0661(5) 0.7962(6) 0.6304(3) 0.0598(16) Uani 1 1 d . U . . .
H10 H 0.012592 0.787880 0.610418 0.072 Uiso 1 1 calc R U . . .
C11 C 0.1592(5) 0.8805(5) 0.6255(2) 0.0502(13) Uani 1 1 d . U . . .
C12 C 0.2364(6) 0.8946(6) 0.6558(3) 0.0661(19) Uani 1 1 d . U . . .
H12 H 0.301432 0.952997 0.652942 0.079 Uiso 1 1 calc R U . . .
C13 C 0.2182(6) 0.8238(6) 0.6900(3) 0.072(2) Uani 1 1 d . U . . .
H13 H 0.269767 0.836228 0.712173 0.086 Uiso 1 1 calc R U . . .
C14 C 0.2568(5) 0.9547(5) 0.5394(2) 0.0486(13) Uani 1 1 d . U . . .
C15 C 0.2129(6) 0.8765(7) 0.5082(3) 0.077(2) Uani 1 1 d . U . . .
H15 H 0.142418 0.829736 0.510201 0.092 Uiso 1 1 calc R U . . .
C16 C 0.2702(6) 0.8646(7) 0.4737(3) 0.080(3) Uani 1 1 d . U . . .
H16 H 0.238545 0.810762 0.451751 0.095 Uiso 1 1 calc R U . . .
C17 C 0.3746(5) 0.9318(5) 0.4711(2) 0.0504(14) Uani 1 1 d . U . . .
C18 C 0.4193(5) 1.0126(6) 0.5018(3) 0.0577(16) Uani 1 1 d . U . . .
H18 H 0.489723 1.059709 0.500085 0.069 Uiso 1 1 calc R U . . .
C19 C 0.3589(6) 1.0238(6) 0.5357(3) 0.0595(16) Uani 1 1 d . U . . .
H19 H 0.388671 1.079990 0.556419 0.071 Uiso 1 1 calc R U . . .
C20 C 0.5239(5) 0.9713(5) 0.4221(2) 0.0539(15) Uani 1 1 d . U . . .
C21 C 0.5540(5) 0.9346(5) 0.3798(2) 0.0529(15) Uani 1 1 d . U . . .
C22 C 0.4876(5) 0.8423(5) 0.3578(2) 0.0477(13) Uani 1 1 d . U . . .
C23 C 0.5155(5) 0.8129(5) 0.3161(2) 0.0465(12) Uani 1 1 d . U . . .
C24 C 0.6109(5) 0.8729(6) 0.2972(3) 0.0587(16) Uani 1 1 d . U . . .
H24 H 0.630424 0.853472 0.269161 0.070 Uiso 1 1 calc R U . . .
C25 C 0.6786(5) 0.9639(7) 0.3205(3) 0.068(2) Uani 1 1 d . U . . .
H25 H 0.745135 1.004613 0.308526 0.081 Uiso 1 1 calc R U . . .
C26 C 0.6499(6) 0.9941(7) 0.3600(3) 0.0660(19) Uani 1 1 d . U . . .
H26 H 0.695935 1.056788 0.374324 0.079 Uiso 1 1 calc R U . . .
C27 C -0.1814(7) 0.2752(7) 0.6755(4) 0.072(2) Uani 1 1 d . U . . .
H27A H -0.123144 0.297940 0.654511 0.107 Uiso 1 1 calc R U . . .
H27B H -0.166519 0.254532 0.705702 0.107 Uiso 1 1 calc R U . . .
H27C H -0.240708 0.217710 0.661271 0.107 Uiso 1 1 calc R U . . .
C28 C 0.673(3) 1.133(2) 0.5630(14) 0.132(10) Uani 0.5 1 d . U P . .
H28A H 0.628353 1.076242 0.543007 0.198 Uiso 0.5 1 calc R U P . .
H28B H 0.736094 1.177545 0.545891 0.198 Uiso 0.5 1 calc R U P . .
H28C H 0.689366 1.108345 0.591567 0.198 Uiso 0.5 1 calc R U P . .
C29 C 0.802(2) 1.084(2) 0.4782(8) 0.128(11) Uani 0.5 1 d . U P . .
H29A H 0.858732 1.070424 0.478328 0.192 Uiso 0.5 1 calc R U P . .
H29B H 0.740595 1.023160 0.467896 0.192 Uiso 0.5 1 calc R U P . .
H29C H 0.792485 1.102308 0.509923 0.192 Uiso 0.5 1 calc R U P . .
N1 N 0.1174(5) 0.6683(5) 0.7275(2) 0.0622(15) Uani 1 1 d . U . . .
H1 H 0.165217 0.692525 0.749025 0.075 Uiso 1 1 calc R U . . .
N2 N 0.4268(4) 0.9134(5) 0.4365(2) 0.0580(14) Uani 1 1 d . U . . .
H2 H 0.391896 0.855348 0.421712 0.070 Uiso 1 1 calc R U . . .
Na1 Na 0.000000 1.000000 0.51584(15) 0.0490(9) Uani 1 3 d S T P . .
Na2 Na -0.333333 0.333333 0.73054(15) 0.0501(9) Uani 1 3 d S T P . .
Na3 Na 0.333333 0.666667 0.5837(6) 0.096(4) Uani 0.5 3 d DS T P . .
Na4 Na 0.666667 1.333333 0.6202(6) 0.091(4) Uani 0.5 3 d S T P . .
Na5 Na 0.6895(11) 1.2127(9) 0.4265(3) 0.118(6) Uani 0.3333 1 d . . P . .
O1 O 0.2311(3) 0.6468(3) 0.79147(16) 0.0490(10) Uani 1 1 d . U . . .
O2 O 0.2438(4) 0.5651(4) 0.86410(17) 0.0581(12) Uani 1 1 d . U . . .
O3 O -0.0314(4) 0.5269(4) 0.70707(19) 0.0674(14) Uani 1 1 d . U . . .
O4 O 0.0867(4) 0.9448(4) 0.56066(19) 0.0622(12) Uani 1 1 d . U . . .
O5 O 0.2438(4) 1.0712(4) 0.60167(19) 0.0599(12) Uani 1 1 d . U . . .
O6 O 0.5835(4) 1.0526(5) 0.4413(2) 0.0723(15) Uani 1 1 d . U . . .
O7 O 0.3936(3) 0.7752(3) 0.37214(15) 0.0451(9) Uani 1 1 d . U . . .
O8 O 0.4426(3) 0.7249(3) 0.29890(16) 0.0476(9) Uani 1 1 d . U . . .
O9 O -0.2011(4) 0.3544(4) 0.68279(18) 0.0600(12) Uani 1 1 d . U . . .
H9X H -0.139642 0.423186 0.684060 0.072 Uiso 1 1 d R U . . .
O10 O 0.333333 0.666667 0.5021(11) 0.167(18) Uani 0.5 3 d DS T P . .
H10A H 0.361090 0.641863 0.484904 0.201 Uiso 0.1667 1 d DR U P A -1
H10B H 0.301724 0.687247 0.484904 0.201 Uiso 0.1667 1 d DR U P A -1
O11 O 0.333333 0.666667 0.6668(13) 0.156(16) Uani 0.5 3 d DS T P . .
H11A H 0.285351 0.605574 0.680448 0.188 Uiso 0.1667 1 d DR U P B -1
H11B H 0.333392 0.719289 0.680354 0.188 Uiso 0.1667 1 d DR U P B -1
O12 O 0.6247(16) 1.190(2) 0.5755(8) 0.161(10) Uani 0.5 1 d . U P . .
H12X H 0.659664 1.246908 0.563193 0.193 Uiso 0.5 1 d R U P . .
O15 O 0.8243(15) 1.1642(17) 0.4471(7) 0.128(7) Uani 0.5 1 d . U P . .
H15X H 0.884496 1.190099 0.437866 0.154 Uiso 0.5 1 calc R U P . .
Si1 Si 0.333333 0.666667 0.82881(11) 0.0496(7) Uani 1 3 d S TU P . .
Si2 Si 0.333333 0.666667 0.33519(10) 0.0450(6) Uani 1 3 d S TU P . .
S1 S 0.18264(13) 0.97122(13) 0.58175(6) 0.0499(4) Uani 1 1 d . U . . .

loop_
_atom_site_aniso_label
_atom_site_aniso_U_11
_atom_site_aniso_U_22
_atom_site_aniso_U_33
_atom_site_aniso_U_23
_atom_site_aniso_U_13
_atom_site_aniso_U_12
C1 0.049(3) 0.046(3) 0.056(3) -0.002(3) 0.009(3) 0.023(3)
C2 0.043(3) 0.039(3) 0.061(3) 0.002(2) 0.007(2) 0.019(2)
C3 0.050(3) 0.050(3) 0.055(3) 0.005(3) 0.005(3) 0.025(3)
C4 0.067(4) 0.044(3) 0.059(4) 0.011(3) 0.009(3) 0.023(3)
C5 0.064(4) 0.054(4) 0.066(4) 0.012(3) 0.015(3) 0.014(3)
C6 0.050(4) 0.052(4) 0.063(4) 0.004(3) 0.001(3) 0.019(3)
C7 0.044(3) 0.052(4) 0.056(3) 0.001(3) 0.002(3) 0.014(3)
C8 0.048(3) 0.047(3) 0.058(3) -0.001(3) -0.006(3) 0.019(3)
C9 0.044(3) 0.064(4) 0.070(4) 0.012(3) -0.001(3) 0.025(3)
C10 0.042(3) 0.065(4) 0.073(4) 0.001(3) -0.004(3) 0.027(3)
C11 0.050(3) 0.053(3) 0.057(3) -0.001(3) -0.006(3) 0.033(3)
C12 0.051(4) 0.053(4) 0.082(5) 0.011(3) -0.012(3) 0.017(3)
C13 0.053(4) 0.055(4) 0.078(5) 0.015(3) -0.023(3) 0.005(3)
C14 0.049(3) 0.048(3) 0.057(3) 0.000(3) 0.002(3) 0.031(3)
C15 0.043(4) 0.079(5) 0.083(5) -0.023(4) 0.013(3) 0.011(4)
C16 0.046(4) 0.071(5) 0.093(6) -0.041(4) 0.007(4) 0.008(4)
C17 0.042(3) 0.050(3) 0.056(3) -0.006(3) -0.002(3) 0.020(3)
C18 0.042(3) 0.057(4) 0.064(4) -0.012(3) 0.002(3) 0.017(3)
C19 0.048(3) 0.057(4) 0.065(4) -0.009(3) 0.002(3) 0.020(3)
C20 0.039(3) 0.057(4) 0.056(3) -0.009(3) -0.002(2) 0.016(3)
C21 0.037(3) 0.051(3) 0.064(4) -0.013(3) -0.002(3) 0.016(3)
C22 0.040(3) 0.053(3) 0.051(3) -0.002(3) 0.002(2) 0.024(3)
C23 0.038(3) 0.046(3) 0.060(3) 0.000(3) -0.001(2) 0.024(2)
C24 0.040(3) 0.068(4) 0.066(4) -0.001(3) 0.006(3) 0.025(3)
C25 0.041(3) 0.078(5) 0.073(4) -0.012(4) 0.009(3) 0.021(3)
C26 0.046(4) 0.070(5) 0.066(4) -0.010(3) 0.000(3) 0.017(3)
C27 0.065(5) 0.059(4) 0.093(5) -0.008(4) 0.009(4) 0.033(4)
C28 0.119(18) 0.098(17) 0.15(2) -0.025(15) -0.075(16) 0.035(14)
C29 0.116(19) 0.15(2) 0.070(12) 0.047(14) 0.010(11) 0.031(16)
N1 0.052(3) 0.054(3) 0.065(3) 0.010(3) -0.006(3) 0.016(3)
N2 0.044(3) 0.053(3) 0.065(3) -0.015(3) 0.004(2) 0.015(2)
Na1 0.0487(14) 0.0487(14) 0.050(2) 0.000 0.000 0.0244(7)
Na2 0.0467(13) 0.0467(13) 0.057(2) 0.000 0.000 0.0234(7)
Na3 0.100(6) 0.100(6) 0.088(8) 0.000 0.000 0.050(3)
Na4 0.088(5) 0.088(5) 0.097(9) 0.000 0.000 0.044(3)
Na5 0.111(9) 0.071(6) 0.057(5) 0.035(5) -0.027(5) -0.040(6)
O1 0.043(2) 0.044(2) 0.062(2) 0.0051(18) 0.0016(17) 0.0229(18)
O2 0.052(3) 0.059(3) 0.061(3) 0.009(2) 0.002(2) 0.027(2)
O3 0.059(3) 0.058(3) 0.067(3) 0.005(2) -0.003(2) 0.015(2)
O4 0.056(3) 0.077(3) 0.074(3) 0.012(3) 0.004(2) 0.048(3)
O5 0.077(3) 0.051(3) 0.069(3) -0.005(2) 0.004(2) 0.045(2)
O6 0.046(3) 0.070(3) 0.078(3) -0.025(3) 0.003(2) 0.012(2)
O7 0.039(2) 0.037(2) 0.056(2) 0.0026(17) 0.0034(17) 0.0165(17)
O8 0.044(2) 0.046(2) 0.055(2) -0.0049(18) -0.0012(17) 0.0242(19)
O9 0.051(3) 0.053(3) 0.072(3) -0.003(2) 0.004(2) 0.023(2)
O10 0.22(3) 0.22(3) 0.065(16) 0.000 0.000 0.109(15)
O11 0.19(3) 0.19(3) 0.09(2) 0.000 0.000 0.094(13)
O12 0.092(12) 0.174(19) 0.134(14) -0.050(14) 0.027(10) 0.005(12)
O15 0.094(11) 0.131(14) 0.122(13) 0.043(11) -0.007(10) 0.027(11)
Si1 0.0444(9) 0.0444(9) 0.0599(16) 0.000 0.000 0.0222(5)
Si2 0.0416(9) 0.0416(9) 0.0517(15) 0.000 0.000 0.0208(4)
S1 0.0511(8) 0.0529(8) 0.0580(8) 0.0030(7) 0.0026(6) 0.0352(7)

loop_
_atom_type_symbol
_atom_type_description
_atom_type_scat_dispersion_real
_atom_type_scat_dispersion_imag
_atom_type_scat_source
C C 0.0181 0.0091 'International Tables Vol C Tables 4.2.6.8 and 6.1.1.4'
H H 0.0000 0.0000 'International Tables Vol C Tables 4.2.6.8 and 6.1.1.4'
N N 0.0311 0.0180 'International Tables Vol C Tables 4.2.6.8 and 6.1.1.4'
Na Na 0.1353 0.1239 'International Tables Vol C Tables 4.2.6.8 and 6.1.1.4'
O O 0.0492 0.0322 'International Tables Vol C Tables 4.2.6.8 and 6.1.1.4'
Si Si 0.2541 0.3302 'International Tables Vol C Tables 4.2.6.8 and 6.1.1.4'
S S 0.3331 0.5567 'International Tables Vol C Tables 4.2.6.8 and 6.1.1.4'

loop_
_geom_angle_atom_site_label_1
_geom_angle_atom_site_label_2
_geom_angle_atom_site_label_3
_geom_angle
_geom_angle_site_symmetry_1
_geom_angle_site_symmetry_3
_geom_angle_publ_flag
C6 C1 C2 117.4(6) . . ?
C6 C1 C7 120.4(6) . . ?
C2 C1 C7 122.2(6) . . ?
O1 C2 C3 113.8(6) . . ?
O1 C2 C1 125.3(6) . . ?
C3 C2 C1 120.9(6) . . ?
O2 C3 C4 126.5(6) . . ?
O2 C3 C2 113.2(6) . . ?
C4 C3 C2 120.4(7) . . ?
C5 C4 C3 118.4(7) . . ?
C4 C5 C6 123.1(7) . . ?
C5 C6 C1 119.8(7) . . ?
O3 C7 N1 122.3(7) . . ?
O3 C7 C1 121.8(6) . . ?
N1 C7 C1 115.9(6) . . ?
C13 C8 N1 116.6(6) . . ?
C13 C8 C9 118.5(7) . . ?
N1 C8 C9 124.6(7) . . ?
C10 C9 C8 119.3(7) . . ?
C11 C10 C9 121.9(7) . . ?
C10 C11 C12 119.1(7) . . ?
C10 C11 S1 121.3(5) . . ?
C12 C11 S1 119.6(6) . . ?
C13 C12 C11 119.8(7) . . ?
C8 C13 C12 121.2(7) . . ?
C15 C14 C19 119.4(6) . . ?
C15 C14 S1 120.1(5) . . ?
C19 C14 S1 120.4(5) . . ?
C14 C15 C16 120.6(7) . . ?
C15 C16 C17 120.2(7) . . ?
N2 C17 C18 123.7(6) . . ?
N2 C17 C16 116.7(6) . . ?
C18 C17 C16 119.5(6) . . ?
C17 C18 C19 118.8(6) . . ?
C14 C19 C18 121.4(7) . . ?
O6 C20 N2 122.4(6) . . ?
O6 C20 C21 121.4(6) . . ?
N2 C20 C21 116.1(6) . . ?
C26 C21 C22 118.0(6) . . ?
C26 C21 C20 119.9(6) . . ?
C22 C21 C20 122.1(6) . . ?
O7 C22 C21 126.1(6) . . ?
O7 C22 C23 113.0(6) . . ?
C21 C22 C23 120.8(6) . . ?
O8 C23 C24 126.5(6) . . ?
O8 C23 C22 113.4(5) . . ?
C24 C23 C22 120.2(6) . . ?
C23 C24 C25 118.6(7) . . ?
C26 C25 C24 121.0(7) . . ?
C25 C26 C21 121.3(7) . . ?
C7 N1 C8 129.0(6) . . ?
C20 N2 C17 129.6(6) . . ?
O4 Na1 O4 91.8(2) 2_675 3_465 ?
O4 Na1 O4 91.8(2) 2_675 . ?
O4 Na1 O4 91.8(2) 3_465 . ?
O9 Na2 O9 89.1(2) . 3_455 ?
O9 Na2 O9 89.1(2) . 2_565 ?
O9 Na2 O9 89.1(2) 3_455 2_565 ?
O9 Na2 O8 95.97(17) . 5_565 ?
O9 Na2 O8 112.37(17) 3_455 5_565 ?
O9 Na2 O8 157.9(2) 2_565 5_565 ?
O9 Na2 O8 112.37(17) . 4_455 ?
O9 Na2 O8 157.9(2) 3_455 4_455 ?
O9 Na2 O8 95.97(17) 2_565 4_455 ?
O8 Na2 O8 62.2(2) 5_565 4_455 ?
O9 Na2 O8 157.9(2) . 6 ?
O9 Na2 O8 95.97(17) 3_455 6 ?
O9 Na2 O8 112.37(17) 2_565 6 ?
O8 Na2 O8 62.2(2) 5_565 6 ?
O8 Na2 O8 62.2(2) 4_455 6 ?
O9 Na2 Si2 125.88(16) . 4_455 ?
O9 Na2 Si2 125.88(16) 3_455 4_455 ?
O9 Na2 Si2 125.87(16) 2_565 4_455 ?
O8 Na2 Si2 36.61(12) 5_565 4_455 ?
O8 Na2 Si2 36.61(12) 4_455 4_455 ?
O8 Na2 Si2 36.61(12) 6 4_455 ?
O9 Na2 Na4 54.13(16) . 1_445 ?
O9 Na2 Na4 54.12(16) 3_455 1_445 ?
O9 Na2 Na4 54.12(16) 2_565 1_445 ?
O8 Na2 Na4 143.39(12) 5_565 1_445 ?
O8 Na2 Na4 143.39(12) 4_455 1_445 ?
O8 Na2 Na4 143.39(12) 6 1_445 ?
Si2 Na2 Na4 180.0 4_455 1_445 ?
O10 Na3 O11 180.000(10) . . ?
O12 Na4 O12 93.0(12) 2_775 . ?
O12 Na4 O12 93.0(12) 2_775 3_575 ?
O12 Na4 O12 93.0(12) . 3_575 ?
O12 Na4 O9 82.9(6) 2_775 1_665 ?
O12 Na4 O9 108.8(9) . 1_665 ?
O12 Na4 O9 157.9(6) 3_575 1_665 ?
O12 Na4 O9 157.9(6) 2_775 3_565 ?
O12 Na4 O9 82.9(6) . 3_565 ?
O12 Na4 O9 108.8(9) 3_575 3_565 ?
O9 Na4 O9 77.9(4) 1_665 3_565 ?
O12 Na4 O9 108.8(9) 2_775 2_675 ?
O12 Na4 O9 157.9(6) . 2_675 ?
O12 Na4 O9 82.9(6) 3_575 2_675 ?
O9 Na4 O9 77.9(4) 1_665 2_675 ?
O9 Na4 O9 77.9(4) 3_565 2_675 ?
O12 Na4 Na2 123.1(9) 2_775 1_665 ?
O12 Na4 Na2 123.1(9) . 1_665 ?
O12 Na4 Na2 123.1(9) 3_575 1_665 ?
O9 Na4 Na2 46.5(3) 1_665 1_665 ?
O9 Na4 Na2 46.5(3) 3_565 1_665 ?
O9 Na4 Na2 46.5(3) 2_675 1_665 ?
O6 Na5 O2 140.1(6) . 6_664 ?
O6 Na5 O15 83.5(7) . . ?
O2 Na5 O15 104.7(8) 6_664 . ?
O6 Na5 O2 97.2(5) . 4_564 ?
O2 Na5 O2 58.7(3) 6_664 4_564 ?
O15 Na5 O2 153.6(8) . 4_564 ?
O6 Na5 Si1 122.3(4) . 4_564 ?
O2 Na5 Si1 27.8(2) 6_664 4_564 ?
O15 Na5 Si1 130.1(7) . 4_564 ?
O2 Na5 Si1 30.93(14) 4_564 4_564 ?
O6 Na5 Na5 158.1(8) . 2_775 ?
O2 Na5 Na5 52.6(4) 6_664 2_775 ?
O15 Na5 Na5 112.7(7) . 2_775 ?
O2 Na5 Na5 75.1(4) 4_564 2_775 ?
Si1 Na5 Na5 59.2(3) 4_564 2_775 ?
O6 Na5 Na5 100.7(9) . 3_575 ?
O2 Na5 Na5 81.2(4) 6_664 3_575 ?
O15 Na5 Na5 165.3(6) . 3_575 ?
O2 Na5 Na5 40.4(4) 4_564 3_575 ?
Si1 Na5 Na5 59.2(3) 4_564 3_575 ?
Na5 Na5 Na5 59.999(2) 2_775 3_575 ?
C2 O1 Si1 111.8(4) . . ?
C3 O2 Si1 111.4(4) . . ?
C3 O2 Na5 130.9(7) . 6_655 ?
Si1 O2 Na5 115.2(5) . 6_655 ?
C3 O2 Na5 103.9(5) . 4_455 ?
Si1 O2 Na5 94.8(3) . 4_455 ?
Na5 O2 Na5 87.0(8) 6_655 4_455 ?
S1 O4 Na1 145.7(3) . . ?
C20 O6 Na5 142.6(6) . . ?
C22 O7 Si2 112.9(4) . . ?
C23 O8 Si2 113.0(4) . . ?
C23 O8 Na2 137.5(4) . 4_564 ?
Si2 O8 Na2 88.9(2) . 4_564 ?
C27 O9 Na2 121.0(5) . . ?
C27 O9 Na4 106.4(5) . 1_445 ?
Na2 O9 Na4 79.3(3) . 1_445 ?
C28 O12 Na4 135.8(18) . . ?
C29 O15 Na5 121.0(19) . . ?
O2 Si1 O2 91.2(3) . 3_565 ?
O2 Si1 O2 91.2(3) . 2_665 ?
O2 Si1 O2 91.2(3) 3_565 2_665 ?
O2 Si1 O1 175.9(2) . 3_565 ?
O2 Si1 O1 87.9(2) 3_565 3_565 ?
O2 Si1 O1 92.8(2) 2_665 3_565 ?
O2 Si1 O1 92.8(2) . 2_665 ?
O2 Si1 O1 175.9(2) 3_565 2_665 ?
O2 Si1 O1 87.9(2) 2_665 2_665 ?
O1 Si1 O1 88.2(2) 3_565 2_665 ?
O2 Si1 O1 87.9(2) . . ?
O2 Si1 O1 92.8(2) 3_565 . ?
O2 Si1 O1 175.9(2) 2_665 . ?
O1 Si1 O1 88.2(2) 3_565 . ?
O1 Si1 O1 88.2(2) 2_665 . ?
O2 Si1 Na5 54.3(3) . 4_455 ?
O2 Si1 Na5 37.0(3) 3_565 4_455 ?
O2 Si1 Na5 90.9(3) 2_665 4_455 ?
O1 Si1 Na5 124.8(3) 3_565 4_455 ?
O1 Si1 Na5 147.0(3) 2_665 4_455 ?
O1 Si1 Na5 91.8(3) . 4_455 ?
O2 Si1 Na5 90.9(3) . 5_675 ?
O2 Si1 Na5 54.3(3) 3_565 5_675 ?
O2 Si1 Na5 37.0(3) 2_665 5_675 ?
O1 Si1 Na5 91.8(3) 3_565 5_675 ?
O1 Si1 Na5 124.8(3) 2_665 5_675 ?
O1 Si1 Na5 147.0(3) . 5_675 ?
Na5 Si1 Na5 61.6(5) 4_455 5_675 ?
O2 Si1 Na5 37.0(3) . 6_655 ?
O2 Si1 Na5 90.9(3) 3_565 6_655 ?
O2 Si1 Na5 54.3(3) 2_665 6_655 ?
O1 Si1 Na5 147.0(3) 3_565 6_655 ?
O1 Si1 Na5 91.8(3) 2_665 6_655 ?
O1 Si1 Na5 124.8(3) . 6_655 ?
Na5 Si1 Na5 61.6(5) 4_455 6_655 ?
Na5 Si1 Na5 61.6(5) 5_675 6_655 ?
O8 Si2 O8 89.6(2) 2_665 3_565 ?
O8 Si2 O8 89.6(2) 2_665 . ?
O8 Si2 O8 89.6(2) 3_565 . ?
O8 Si2 O7 87.61(18) 2_665 2_665 ?
O8 Si2 O7 94.26(19) 3_565 2_665 ?
O8 Si2 O7 175.22(19) . 2_665 ?
O8 Si2 O7 175.22(19) 2_665 3_565 ?
O8 Si2 O7 87.61(18) 3_565 3_565 ?
O8 Si2 O7 94.26(19) . 3_565 ?
O7 Si2 O7 88.7(2) 2_665 3_565 ?
O8 Si2 O7 94.26(19) 2_665 . ?
O8 Si2 O7 175.22(19) 3_565 . ?
O8 Si2 O7 87.61(18) . . ?
O7 Si2 O7 88.7(2) 2_665 . ?
O7 Si2 O7 88.7(2) 3_565 . ?
O8 Si2 Na2 54.46(16) 2_665 4_564 ?
O8 Si2 Na2 54.45(16) 3_565 4_564 ?
O8 Si2 Na2 54.45(16) . 4_564 ?
O7 Si2 Na2 126.16(15) 2_665 4_564 ?
O7 Si2 Na2 126.16(15) 3_565 4_564 ?
O7 Si2 Na2 126.16(15) . 4_564 ?
O4 S1 O5 119.1(3) . . ?
O4 S1 C14 108.2(3) . . ?
O5 S1 C14 107.3(3) . . ?
O4 S1 C11 107.2(3) . . ?
O5 S1 C11 108.9(3) . . ?
C14 S1 C11 105.3(3) . . ?

loop_
_geom_bond_atom_site_label_1
_geom_bond_atom_site_label_2
_geom_bond_distance
_geom_bond_site_symmetry_2
_geom_bond_publ_flag
C1 C6 1.404(10) . ?
C1 C2 1.425(10) . ?
C1 C7 1.477(10) . ?
C2 O1 1.331(8) . ?
C2 C3 1.403(10) . ?
C3 O2 1.349(9) . ?
C3 C4 1.385(10) . ?
C4 C5 1.373(12) . ?
C5 C6 1.388(12) . ?
C7 O3 1.245(9) . ?
C7 N1 1.371(9) . ?
C8 C13 1.376(10) . ?
C8 N1 1.378(9) . ?
C8 C9 1.407(10) . ?
C9 C10 1.370(11) . ?
C10 C11 1.366(10) . ?
C11 C12 1.387(10) . ?
C11 S1 1.760(7) . ?
C12 C13 1.378(11) . ?
C14 C15 1.365(11) . ?
C14 C19 1.381(10) . ?
C14 S1 1.756(7) . ?
C15 C16 1.386(11) . ?
C16 C17 1.402(10) . ?
C17 N2 1.381(9) . ?
C17 C18 1.383(10) . ?
C18 C19 1.402(10) . ?
C20 O6 1.240(9) . ?
C20 N2 1.356(9) . ?
C20 C21 1.494(9) . ?
C21 C26 1.398(10) . ?
C21 C22 1.406(9) . ?
C22 O7 1.343(8) . ?
C22 C23 1.408(9) . ?
C23 O8 1.338(8) . ?
C23 C24 1.385(10) . ?
C24 C25 1.415(11) . ?
C25 C26 1.369(12) . ?
C27 O9 1.400(10) . ?
C28 O12 1.43(5) . ?
C29 O15 1.41(3) . ?
Na1 O4 2.281(5) 2_675 ?
Na1 O4 2.281(5) 3_465 ?
Na1 O4 2.281(5) . ?
Na2 O9 2.319(6) . ?
Na2 O9 2.319(6) 3_455 ?
Na2 O9 2.319(6) 2_565 ?
Na2 O8 2.423(6) 5_565 ?
Na2 O8 2.423(6) 4_455 ?
Na2 O8 2.423(6) 6 ?
Na2 Si2 2.978(5) 4_455 ?
Na2 Na4 3.140(16) 1_445 ?
Na3 O10 2.32(4) . ?
Na3 O11 2.36(4) . ?
Na4 O12 2.33(3) 2_775 ?
Na4 O12 2.33(3) . ?
Na4 O12 2.33(3) 3_575 ?
Na4 O9 2.589(12) 1_665 ?
Na4 O9 2.589(12) 3_565 ?
Na4 O9 2.589(12) 2_675 ?
Na5 O6 2.194(11) . ?
Na5 O2 2.292(9) 6_664 ?
Na5 O15 2.58(3) . ?
Na5 O2 2.809(15) 4_564 ?
Na5 Si1 3.448(11) 4_564 ?
Na5 Na5 3.53(3) 2_775 ?
Na5 Na5 3.53(3) 3_575 ?
O1 Si1 1.784(5) . ?
O2 Si1 1.778(5) . ?
O4 S1 1.442(5) . ?
O5 S1 1.449(5) . ?
O7 Si2 1.782(4) . ?
O8 Si2 1.776(5) . ?
